data_1527915
loop_
_publ_author_name
'Palma-Vittorelli, M.B.'
'Palma, M.U.'
'Palumbo, D.'
'Sgarlata, F.'

_publ_section_title
;
 Evidence for a double covalent bond from paramagnetic resonance, optical
 absorption and X-ray data
;
_journal_name_full 'Nuovo Cimento'
_journal_page_first 718
_journal_page_last 730
_journal_volume 3
_journal_year 1956
_chemical_formula_sum 'H10 O10 S V'
_chemical_name_systematic '(V O) (S O4) (H2 O)5'
_space_group_IT_number 14
_symmetry_space_group_name_Hall '-P 2ybc'
_symmetry_space_group_name_H-M 'P 1 21/c 1'
_cell_angle_alpha 90
_cell_angle_beta 111.38
_cell_angle_gamma 90
_cell_formula_units_Z 4
_cell_length_a 7.06
_cell_length_b 9.711
_cell_length_c 13.02
_cell_volume 831.218
_citation_journal_id_ASTM NUCIAD
_cod_data_source_file Palma-Vittorelli_NUCIAD_1956_1640.cif
_cod_data_source_block H10O10S1V1
_cod_original_cell_volume 831.2177
_cod_original_formula_sum 'H10 O10 S1 V1'
_cod_database_code 1527915

loop_
_symmetry_equiv_pos_as_xyz
x,y,z
-x,y+1/2,-z+1/2
-x,-y,-z
x,-y-1/2,z-1/2

loop_
_atom_site_label
_atom_site_type_symbol
_atom_site_fract_x
_atom_site_fract_y
_atom_site_fract_z
_atom_site_occupancy
_atom_site_U_iso_or_equiv
O3 O-2 0.402 0.26 0.271 1 0.0
O8 O-2 0.005 0.951 0.3 1 0.0
O5 O-2 0.67 0.24 0.479 1 0.0
O6 O-2 0.058 0.333 0.365 1 0.0
O1 O-2 0.382 0.467 0.39 1 0.0
O10 O-2 0.377 0.71 0.21 1 0.0
O7 O-2 0.932 0.085 0.141 1 0.0
O4 O-2 0.283 0.314 0.572 1 0.0
S1 S+6 0.017 0.976 0.192 1 0.0
O2 O-2 0.286 0.075 0.431 1 0.0
O9 O-2 0.257 0.952 0.184 1 0.0
V1 V+4 0.335 0.302 0.407 1 0.0
